data_8105463
loop_
_publ_author_name
'Wu, Chong'
'Liu, Xiao-Long'
'An, Rui'
'Yang, Ye'

_publ_section_title
;
 Crystal structure of 5,17-diformyl-25,26,27,28-tetrahydroxycalix[4]arene-
 dichloromethane, C31H26Cl2O6
;
_journal_issue 6
_journal_name_full 'Zeitschrift f\"ur Kristallographie - New Crystal Structures'
_journal_page_first 1349
_journal_page_last 1350
_journal_paper_doi 10.1515/ncrs-2020-0310
_journal_volume 235
_journal_year 2020
_chemical_formula_moiety 'C30 H24 O6, C H2 Cl2'
_chemical_formula_sum 'C31 H26 Cl2 O6'
_chemical_formula_weight 565.42
_space_group_crystal_system orthorhombic
_space_group_IT_number 60
_space_group_name_Hall '-P 2n 2ab'
_space_group_name_H-M_alt 'P b c n'
_atom_sites_solution_hydrogens geom
_cell_angle_alpha 90
_cell_angle_beta 90
_cell_angle_gamma 90
_cell_formula_units_Z 4
_cell_length_a 11.6965(10)
_cell_length_b 13.8078(11)
_cell_length_c 16.3257(14)
_cell_measurement_reflns_used 4538
_cell_measurement_temperature 296(2)
_cell_measurement_theta_max 27.50
_cell_measurement_theta_min 2.50
_cell_volume 2636.6(4)
_computing_cell_refinement 'SAINT (Brucker, 2012)[2]'
_computing_data_collection 'APEX2 (Brucker, 2012)[2]'
_computing_data_reduction 'SAINT (Brucker, 2012)[2]'
_computing_molecular_graphics 'Diamond 4.0[4]'
_computing_publication_material 'Olex2 (Dolomanov et al., 2009)[1]'
_computing_structure_refinement 'ShelXL (Sheldrick, 2015)[3]'
_diffrn_ambient_temperature 296.15
_diffrn_measured_fraction_theta_full 0.996
_diffrn_measured_fraction_theta_max 0.996
_diffrn_measurement_device_type 'Bruker APEX-II CCD'
_diffrn_measurement_method '\f and \w scans'
_diffrn_radiation_type MoK\a
_diffrn_radiation_wavelength 0.71073
_diffrn_reflns_av_R_equivalents 0.1066
_diffrn_reflns_av_unetI/netI 0.0655
_diffrn_reflns_Laue_measured_fraction_full 0.996
_diffrn_reflns_Laue_measured_fraction_max 0.996
_diffrn_reflns_limit_h_max 13
_diffrn_reflns_limit_h_min -13
_diffrn_reflns_limit_k_max 16
_diffrn_reflns_limit_k_min -16
_diffrn_reflns_limit_l_max 16
_diffrn_reflns_limit_l_min -19
_diffrn_reflns_number 16403
_diffrn_reflns_point_group_measured_fraction_full 0.996
_diffrn_reflns_point_group_measured_fraction_max 0.996
_diffrn_reflns_theta_full 24.999
_diffrn_reflns_theta_max 24.999
_diffrn_reflns_theta_min 2.282
_diffrn_standards_number 0
_exptl_absorpt_coefficient_mu 0.292
_exptl_absorpt_correction_type none
_exptl_crystal_colour yellow
_exptl_crystal_density_diffrn 1.424
_exptl_crystal_description BLOCK
_exptl_crystal_F_000 1176
_exptl_crystal_size_max 0.3
_exptl_crystal_size_mid 0.2
_exptl_crystal_size_min 0.2
_refine_diff_density_max 0.280
_refine_diff_density_min -0.352
_refine_diff_density_rms 0.065
_refine_ls_extinction_coef .
_refine_ls_extinction_method none
_refine_ls_goodness_of_fit_ref 1.193
_refine_ls_hydrogen_treatment constr
_refine_ls_matrix_type full
_refine_ls_number_parameters 179
_refine_ls_number_reflns 2318
_refine_ls_number_restraints 0
_refine_ls_restrained_S_all 1.193
_refine_ls_R_factor_all 0.1014
_refine_ls_R_factor_gt 0.0765
_refine_ls_shift/su_max 0.000
_refine_ls_shift/su_mean 0.000
_refine_ls_structure_factor_coef Fsqd
_refine_ls_weighting_details 'w=1/[\s^2^(Fo^2^)+(0.0273P)^2^+5.0340P] where P=(Fo^2^+2Fc^2^)/3'
_refine_ls_weighting_scheme calc
_refine_ls_wR_factor_gt 0.1384
_refine_ls_wR_factor_ref 0.1487
_reflns_Friedel_coverage 0.000
_reflns_Friedel_fraction_full .
_reflns_Friedel_fraction_max .
_reflns_number_gt 1801
_reflns_number_total 2318
_reflns_threshold_expression 'I > 2\s(I)'
_cod_data_source_file suppl_ncrs-2020-0310_suppl.cif
_cod_data_source_block zjl004
_cod_database_code 8105463
_shelx_space_group_comment
;
The symmetry employed for this shelxl refinement is uniquely defined
by the following loop, which should always be used as a source of
symmetry information in preference to the above space-group names.
They are only intended as comments.
;
_shelx_estimated_absorpt_t_max 0.944
_shelx_estimated_absorpt_t_min 0.918
_olex2_refinement_description
;
1. Fixed Uiso
 At 1.2 times of:
  All C(H) groups, All C(H,H) groups
 At 1.5 times of:
  All O(H) groups
2. Others
 Fixed Sof: H16B(0.5) H16A(0.5)
3.a Secondary CH2 refined with riding coordinates:
 C7(H7A,H7B), C11(H11A,H11B), C16(H16B,H16A)
3.b Aromatic/amide H refined with riding coordinates:
 C3(H3), C5(H5), C12(H12), C13(H13), C14(H14), C15(H15)
3.c Idealised tetrahedral OH refined as rotating group:
 O1(H1), O2(H2)
;

loop_
_space_group_symop_operation_xyz
'x, y, z'
'-x+1/2, -y+1/2, z+1/2'
'-x, y, -z+1/2'
'x+1/2, -y+1/2, -z'
'-x, -y, -z'
'x-1/2, y-1/2, -z-1/2'
'x, -y, z-1/2'
'-x-1/2, y-1/2, z'

loop_
_atom_site_label
_atom_site_type_symbol
_atom_site_fract_x
_atom_site_fract_y
_atom_site_fract_z
_atom_site_U_iso_or_equiv
_atom_site_adp_type
_atom_site_occupancy
_atom_site_site_symmetry_order
_atom_site_calc_flag
_atom_site_refinement_flags_posn
_atom_site_refinement_flags_adp
_atom_site_refinement_flags_occupancy
_atom_site_disorder_assembly
_atom_site_disorder_group
C1 C 0.6929(3) 0.7721(2) 0.1667(2) 0.0173(8) Uani 1 1 d . . . . .
C2 C 0.6715(3) 0.7394(2) 0.0874(2) 0.0162(8) Uani 1 1 d . . . . .
C3 C 0.7406(3) 0.6677(2) 0.0564(2) 0.0160(8) Uani 1 1 d . . . . .
H3 H 0.7275 0.6446 0.0037 0.019 Uiso 1 1 calc R . . . .
C4 C 0.8297(3) 0.6291(2) 0.1022(2) 0.0162(8) Uani 1 1 d . . . . .
C5 C 0.8487(3) 0.6632(2) 0.1805(2) 0.0178(8) Uani 1 1 d . . . . .
H5 H 0.9081 0.6370 0.2112 0.021 Uiso 1 1 calc R . . . .
C6 C 0.7821(3) 0.7348(2) 0.2142(2) 0.0176(8) Uani 1 1 d . . . . .
C7 C 0.8026(3) 0.7664(3) 0.3019(2) 0.0202(8) Uani 1 1 d . . . . .
H7A H 0.8798 0.7489 0.3178 0.024 Uiso 1 1 calc R . . . .
H7B H 0.7959 0.8363 0.3053 0.024 Uiso 1 1 calc R . . . .
C8 C 0.7189(3) 0.7205(2) 0.3608(2) 0.0182(8) Uani 1 1 d . . . . .
C9 C 0.6213(3) 0.7701(2) 0.38536(19) 0.0152(8) Uani 1 1 d . . . . .
C10 C 0.5400(3) 0.7284(2) 0.4363(2) 0.0181(8) Uani 1 1 d . . . . .
C11 C 0.4293(3) 0.7773(2) 0.4606(2) 0.0186(8) Uani 1 1 d . . . . .
H11A H 0.4158 0.7669 0.5186 0.022 Uiso 1 1 calc R . . . .
H11B H 0.4362 0.8465 0.4516 0.022 Uiso 1 1 calc R . . . .
C12 C 0.5619(3) 0.6350(3) 0.4641(2) 0.0262(9) Uani 1 1 d . . . . .
H12 H 0.5096 0.6054 0.4989 0.031 Uiso 1 1 calc R . . . .
C13 C 0.6585(4) 0.5856(3) 0.4416(3) 0.0317(10) Uani 1 1 d . . . . .
H13 H 0.6716 0.5235 0.4617 0.038 Uiso 1 1 calc R . . . .
C14 C 0.7358(3) 0.6276(3) 0.3895(2) 0.0246(9) Uani 1 1 d . . . . .
H14 H 0.8002 0.5931 0.3732 0.030 Uiso 1 1 calc R . . . .
C15 C 0.8994(3) 0.5522(2) 0.0691(2) 0.0201(8) Uani 1 1 d . . . . .
H15 H 0.8795 0.5276 0.0181 0.024 Uiso 1 1 calc R . . . .
C16 C 1.0000 0.0514(4) 0.2500 0.0442(18) Uani 1 2 d S T P . .
H16B H 1.0460 0.0928 0.2151 0.053 Uiso 0.5 1 calc R . . . .
H16A H 0.9540 0.0928 0.2849 0.053 Uiso 0.5 1 calc R . . . .
Cl1 Cl 0.91029(13) -0.01909(11) 0.18934(9) 0.0732(5) Uani 1 1 d . . . . .
O1 O 0.6219(2) 0.84201(18) 0.19386(15) 0.0245(6) Uani 1 1 d . . . . .
H1 H 0.6321 0.8504 0.2430 0.037 Uiso 1 1 calc GR . . . .
O2 O 0.6147(2) 0.86413(15) 0.35835(15) 0.0190(6) Uani 1 1 d . . . . .
H2 H 0.5525 0.8870 0.3711 0.029 Uiso 1 1 calc GR . . . .
O3 O 0.9820(2) 0.51743(17) 0.10308(16) 0.0269(6) Uani 1 1 d . . . . .

loop_
_atom_site_aniso_label
_atom_site_aniso_U_11
_atom_site_aniso_U_22
_atom_site_aniso_U_33
_atom_site_aniso_U_23
_atom_site_aniso_U_13
_atom_site_aniso_U_12
C1 0.014(2) 0.0181(17) 0.0196(18) 0.0003(15) 0.0050(15) 0.0009(15)
C2 0.013(2) 0.0176(17) 0.0180(18) 0.0043(14) 0.0020(15) -0.0033(15)
C3 0.018(2) 0.0184(17) 0.0112(17) 0.0015(14) 0.0017(15) -0.0044(16)
C4 0.015(2) 0.0151(17) 0.0184(18) 0.0027(14) 0.0048(15) -0.0026(15)
C5 0.0099(19) 0.0209(18) 0.0225(19) 0.0042(15) -0.0006(16) 0.0001(15)
C6 0.015(2) 0.0182(18) 0.0195(18) -0.0011(15) 0.0002(15) -0.0018(16)
C7 0.012(2) 0.0239(19) 0.025(2) -0.0023(16) -0.0043(16) 0.0008(16)
C8 0.016(2) 0.0221(18) 0.0166(18) -0.0061(15) -0.0067(15) -0.0015(16)
C9 0.017(2) 0.0152(16) 0.0135(16) -0.0041(14) -0.0054(15) -0.0026(15)
C10 0.015(2) 0.0242(18) 0.0146(17) -0.0020(15) -0.0072(15) -0.0047(16)
C11 0.021(2) 0.0206(18) 0.0143(17) -0.0041(14) 0.0018(15) -0.0036(16)
C12 0.020(2) 0.028(2) 0.030(2) 0.0090(17) -0.0091(18) -0.0065(18)
C13 0.030(3) 0.0201(19) 0.044(3) 0.0093(18) -0.011(2) 0.0053(19)
C14 0.018(2) 0.028(2) 0.028(2) -0.0004(17) -0.0079(18) 0.0080(18)
C15 0.016(2) 0.0213(18) 0.0231(19) 0.0021(15) 0.0030(17) -0.0013(16)
C16 0.055(5) 0.034(3) 0.043(4) 0.000 0.026(4) 0.000
Cl1 0.0670(10) 0.0845(10) 0.0682(9) 0.0349(8) -0.0213(8) -0.0335(8)
O1 0.0240(16) 0.0278(14) 0.0216(13) -0.0047(12) -0.0019(12) 0.0140(12)
O2 0.0165(15) 0.0164(12) 0.0242(13) -0.0028(10) 0.0054(12) 0.0012(11)
O3 0.0220(16) 0.0246(13) 0.0341(15) 0.0007(12) -0.0009(13) 0.0075(12)

loop_
_atom_type_symbol
_atom_type_description
_atom_type_scat_dispersion_real
_atom_type_scat_dispersion_imag
_atom_type_scat_source
C C 0.0033 0.0016 'International Tables Vol C Tables 4.2.6.8 and 6.1.1.4'
H H 0.0000 0.0000 'International Tables Vol C Tables 4.2.6.8 and 6.1.1.4'
O O 0.0106 0.0060 'International Tables Vol C Tables 4.2.6.8 and 6.1.1.4'
Cl Cl 0.1484 0.1585 'International Tables Vol C Tables 4.2.6.8 and 6.1.1.4'

loop_
_geom_angle_atom_site_label_1
_geom_angle_atom_site_label_2
_geom_angle_atom_site_label_3
_geom_angle
_geom_angle_site_symmetry_1
_geom_angle_site_symmetry_3
C2 C1 C6 122.0(3) . .
O1 C1 C2 115.3(3) . .
O1 C1 C6 122.8(3) . .
C1 C2 C11 120.7(3) . 3_655
C3 C2 C1 118.0(3) . .
C3 C2 C11 121.2(3) . 3_655
C2 C3 H3 119.4 . .
C2 C3 C4 121.2(3) . .
C4 C3 H3 119.4 . .
C3 C4 C15 120.3(3) . .
C5 C4 C3 119.2(3) . .
C5 C4 C15 120.5(3) . .
C4 C5 H5 119.1 . .
C6 C5 C4 121.7(3) . .
C6 C5 H5 119.1 . .
C1 C6 C7 122.4(3) . .
C5 C6 C1 117.8(3) . .
C5 C6 C7 119.7(3) . .
C6 C7 H7A 109.2 . .
C6 C7 H7B 109.2 . .
H7A C7 H7B 107.9 . .
C8 C7 C6 112.2(3) . .
C8 C7 H7A 109.2 . .
C8 C7 H7B 109.2 . .
C9 C8 C7 120.6(3) . .
C14 C8 C7 120.9(3) . .
C14 C8 C9 118.5(3) . .
C10 C9 C8 122.0(3) . .
O2 C9 C8 114.8(3) . .
O2 C9 C10 123.1(3) . .
C9 C10 C11 123.9(3) . .
C9 C10 C12 117.0(3) . .
C12 C10 C11 119.1(3) . .
C2 C11 C10 112.1(3) 3_655 .
C2 C11 H11A 109.2 3_655 .
C2 C11 H11B 109.2 3_655 .
C10 C11 H11A 109.2 . .
C10 C11 H11B 109.2 . .
H11A C11 H11B 107.9 . .
C10 C12 H12 119.1 . .
C13 C12 C10 121.8(4) . .
C13 C12 H12 119.1 . .
C12 C13 H13 120.0 . .
C12 C13 C14 119.9(3) . .
C14 C13 H13 120.0 . .
C8 C14 H14 119.7 . .
C13 C14 C8 120.7(4) . .
C13 C14 H14 119.7 . .
C4 C15 H15 117.6 . .
O3 C15 C4 124.7(3) . .
O3 C15 H15 117.6 . .
H16B C16 H16A 107.9 . .
Cl1 C16 H16B 109.2 3_755 .
Cl1 C16 H16B 109.2 . .
Cl1 C16 H16A 109.2 3_755 .
Cl1 C16 H16A 109.2 . .
Cl1 C16 Cl1 112.0(3) 3_755 .
C1 O1 H1 109.5 . .
C9 O2 H2 109.5 . .

loop_
_geom_bond_atom_site_label_1
_geom_bond_atom_site_label_2
_geom_bond_distance
_geom_bond_site_symmetry_2
C1 C2 1.394(5) .
C1 C6 1.398(5) .
C1 O1 1.348(4) .
C2 C3 1.375(5) .
C2 C11 1.510(5) 3_655
C3 H3 0.9300 .
C3 C4 1.390(5) .
C4 C5 1.380(5) .
C4 C15 1.443(5) .
C5 H5 0.9300 .
C5 C6 1.373(5) .
C6 C7 1.516(5) .
C7 H7A 0.9700 .
C7 H7B 0.9700 .
C7 C8 1.511(5) .
C8 C9 1.390(5) .
C8 C14 1.381(5) .
C9 C10 1.388(5) .
C9 O2 1.373(4) .
C10 C11 1.514(5) .
C10 C12 1.390(5) .
C11 C2 1.510(5) 3_655
C11 H11A 0.9700 .
C11 H11B 0.9700 .
C12 H12 0.9300 .
C12 C13 1.370(6) .
C13 H13 0.9300 .
C13 C14 1.370(6) .
C14 H14 0.9300 .
C15 H15 0.9300 .
C15 O3 1.214(4) .
C16 H16B 0.9700 .
C16 H16A 0.9700 .
C16 Cl1 1.741(4) .
C16 Cl1 1.741(4) 3_755
O1 H1 0.8200 .
O2 H2 0.8200 .

loop_
_geom_hbond_atom_site_label_D
_geom_hbond_atom_site_label_H
_geom_hbond_atom_site_label_A
_geom_hbond_distance_DH
_geom_hbond_distance_HA
_geom_hbond_distance_DA
_geom_hbond_angle_DHA
_geom_hbond_site_symmetry_A
C15 H15 O3 0.93 2.63 3.279(4) 127.3 5_765
O1 H1 O2 0.82 1.90 2.704(3) 165.3 .
O2 H2 O1 0.82 2.38 2.912(4) 123.1 3_655
O2 H2 O3 0.82 2.02 2.699(3) 139.2 6_566
